data_2009168
loop_
_publ_author_name
'Pulkkinen, Juha T.'
'Ahlgr\'en, Markku J.'

_publ_section_title
;
 1,5-Diphenylpentane-2,4-dione and 1,5-bis(2-naphthyl)pentane-2,4-dione
;
_journal_issue 11
_journal_name_full 'Acta Crystallographica Section C'
_journal_page_first IUC9900142
_journal_paper_doi 10.1107/S0108270199098546
_journal_volume 55
_journal_year 1999
_chemical_formula_sum 'C25 H20 O2'
_chemical_formula_weight 352.41
_chemical_name_systematic
;
1,5-Di-(2-naphtyl)pentane-2,4-dione
;
_space_group_IT_number 15
_symmetry_cell_setting monoclinic
_symmetry_space_group_name_Hall '-C 2yc'
_symmetry_space_group_name_H-M 'C 1 2/c 1'
_audit_creation_method 'SHELXL-97 (Sheldrick, 1997)'
_cell_angle_alpha 90.00
_cell_angle_beta 90.09(3)
_cell_angle_gamma 90.00
_cell_formula_units_Z 4
_cell_length_a 37.501(8)
_cell_length_b 5.8050(10)
_cell_length_c 8.313(2)
_cell_measurement_reflns_used 25
_cell_measurement_temperature 293(2)
_cell_measurement_theta_max 25
_cell_measurement_theta_min 7
_cell_volume 1809.7(7)
_computing_cell_refinement 'P3/PC (Siemens 1989)'
_computing_data_collection 'P3/PC (Siemens 1989)'
_computing_data_reduction 'P3/PC (Siemens 1989)'
_computing_molecular_graphics 'SHELXTL-Plus (Sheldrick, 1990a)'
_computing_publication_material 'SHELXL-97 (Sheldrick, 1997)'
_computing_structure_refinement 'SHELXL-97 (Sheldrick, 1997)'
_computing_structure_solution 'SHELXS-97 (Sheldrick, 1990b)'
_diffrn_ambient_temperature 293(2)
_diffrn_measured_fraction_theta_full 0.450
_diffrn_measured_fraction_theta_max 0.450
_diffrn_measurement_device 'Nicolet R3m'
_diffrn_measurement_method 'omega scan'
_diffrn_radiation_monochromator graphite
_diffrn_radiation_source 'fine-focus sealed tube'
_diffrn_radiation_type 'Mo K\a'
_diffrn_radiation_wavelength 0.71073
_diffrn_reflns_av_R_equivalents 0.0461
_diffrn_reflns_av_sigmaI/netI 0.0638
_diffrn_reflns_limit_h_max 44
_diffrn_reflns_limit_h_min -44
_diffrn_reflns_limit_k_max 6
_diffrn_reflns_limit_k_min 0
_diffrn_reflns_limit_l_max 9
_diffrn_reflns_limit_l_min -9
_diffrn_reflns_number 2987
_diffrn_reflns_theta_full 24.99
_diffrn_reflns_theta_max 24.99
_diffrn_reflns_theta_min 2.17
_diffrn_standards_decay_% 0
_diffrn_standards_interval_count 97
_diffrn_standards_number 3
_exptl_absorpt_coefficient_mu 0.081
_exptl_absorpt_correction_type none
_exptl_crystal_colour colourless
_exptl_crystal_density_diffrn 1.293
_exptl_crystal_density_method 'not measured'
_exptl_crystal_description prism
_exptl_crystal_F_000 744
_exptl_crystal_size_max 0.40
_exptl_crystal_size_mid 0.30
_exptl_crystal_size_min 0.20
_refine_diff_density_max 0.186
_refine_diff_density_min -0.191
_refine_ls_extinction_method none
_refine_ls_goodness_of_fit_ref 1.030
_refine_ls_hydrogen_treatment mixed
_refine_ls_matrix_type full
_refine_ls_number_parameters 123
_refine_ls_number_reflns 1577
_refine_ls_number_restraints 0
_refine_ls_restrained_S_all 1.030
_refine_ls_R_factor_all 0.0794
_refine_ls_R_factor_gt 0.0441
_refine_ls_shift/su_max 0.000
_refine_ls_shift/su_mean 0.000
_refine_ls_structure_factor_coef Fsqd
_refine_ls_weighting_details 'w=1/[\s^2^(Fo^2^)+(0.0300P)^2^+0.0000P] where P=(Fo^2^+2Fc^2^)/3'
_refine_ls_weighting_scheme calc
_refine_ls_wR_factor_ref 0.0931
_reflns_number_gt 893
_reflns_number_total 1577
_reflns_threshold_expression I>2\s(I)
_cod_data_source_file qa0181.cif
_cod_data_source_block 2
_cod_depositor_comments
;
The following automatic conversions were performed:

'_refine_ls_weighting_scheme' value 'calc
w=1/[\s^2^(Fo^2^)+(0.0300P)^2^+0.0000P] where P=(Fo^2^+2Fc^2^)/3' was
changed to 'calc'. New tag '_refine_ls_weighting_details' was
created. The value of the new tag was set to
'w=1/[\s^2^(Fo^2^)+(0.0300P)^2^+0.0000P] where P=(Fo^2^+2Fc^2^)/3'.

Automatic conversion script
Id: cif_fix_values 3143 2015-03-26 13:38:13Z robertas 
;
_cod_original_sg_symbol_H-M 'C 2/c'
_cod_database_code 2009168

loop_
_symmetry_equiv_pos_as_xyz
'x, y, z'
'-x, y, -z+1/2'
'x+1/2, y+1/2, z'
'-x+1/2, y+1/2, -z+1/2'
'-x, -y, -z'
'x, -y, z-1/2'
'-x+1/2, -y+1/2, -z'
'x+1/2, -y+1/2, z-1/2'

loop_
_atom_site_label
_atom_site_fract_x
_atom_site_fract_y
_atom_site_fract_z
_atom_site_U_iso_or_equiv
_atom_site_adp_type
_atom_site_calc_flag
_atom_site_refinement_flags
_atom_site_occupancy
_atom_site_disorder_assembly
_atom_site_disorder_group
_atom_site_type_symbol
O1 .02610(4) -.0324(3) .3432(2) .0723(5) Uani d . 1 . . O
C1 .0000 .3079(5) .2500 .0568(9) Uani d S 1 . . C
H1 .0000 .4681 .2500 .080 Uiso calc SR 1 . . H
C2 .02497(6) .1918(4) .3413(3) .0568(6) Uani d . 1 . . C
C3 .05190(5) .3137(4) .4440(3) .0652(7) Uani d . 1 . . C
H3A .0481 .2718 .5556 .080 Uiso calc R 1 . . H
H3B .0483 .4786 .4344 .080 Uiso calc R 1 . . H
C4 .08982(5) .2567(3) .3985(3) .0461(6) Uani d . 1 . . C
C5 .10554(6) .0477(4) .4503(3) .0499(6) Uani d . 1 . . C
H5 .0923 -.0538 .5127 .080 Uiso calc R 1 . . H
C6 .13951(6) -.0072(3) .4110(2) .0462(6) Uani d . 1 . . C
H6 .1491 -.1460 .4462 .080 Uiso calc R 1 . . H
C7 .16052(5) .1430(3) .3172(2) .0379(5) Uani d . 1 . . C
C8 .14532(5) .3532(3) .2638(2) .0375(5) Uani d . 1 . . C
C9 .10988(5) .4041(3) .3070(3) .0457(5) Uani d . 1 . . C
H9 .0998 .5418 .2724 .080 Uiso calc R 1 . . H
C10 .16649(6) .5030(3) .1703(2) .0475(6) Uani d . 1 . . C
H10 .1569 .6418 .1350 .080 Uiso calc R 1 . . H
C11 .20046(6) .4487(4) .1309(3) .0566(6) Uani d . 1 . . C
H11 .2139 .5494 .0686 .080 Uiso calc R 1 . . H
C12 .21542(6) .2400(4) .1842(3) .0569(6) Uani d . 1 . . C
H12 .2388 .2033 .1573 .080 Uiso calc R 1 . . H
C13 .19592(5) .0919(3) .2747(3) .0477(6) Uani d . 1 . . C
H13 .2061 -.0456 .3092 .080 Uiso calc R 1 . . H
H2 .0000 -.0686 .2500 .080 Uiso d S 1 . . H

loop_
_atom_site_aniso_label
_atom_site_aniso_U_11
_atom_site_aniso_U_22
_atom_site_aniso_U_33
_atom_site_aniso_U_12
_atom_site_aniso_U_13
_atom_site_aniso_U_23
O1 .0543(10) .0549(10) .1076(14) .0045(8) -.0019(9) .0001(10)
C1 .0487(19) .0473(18) .074(2) .000 .0094(18) .000
C2 .0423(13) .0567(14) .0714(17) .0017(12) .0178(12) -.0045(14)
C3 .0533(15) .0722(16) .0702(18) .0046(13) .0081(13) -.0154(14)
C4 .0442(13) .0480(13) .0461(14) .0024(10) .0010(11) -.0100(11)
C5 .0553(15) .0459(13) .0484(13) -.0057(10) .0034(12) .0028(11)
C6 .0531(14) .0379(12) .0475(14) .0010(10) -.0043(11) .0011(10)
C7 .0425(12) .0339(11) .0373(12) -.0015(9) -.0036(10) -.0033(9)
C8 .0428(12) .0334(11) .0363(12) .0002(9) -.0041(10) -.0046(9)
C9 .0523(14) .0362(12) .0487(13) .0056(10) -.0073(11) -.0043(10)
C10 .0619(14) .0380(12) .0425(13) -.0047(10) -.0042(11) .0025(10)
C11 .0588(16) .0547(15) .0562(15) -.0150(12) .0059(12) -.0004(12)
C12 .0478(14) .0635(16) .0594(16) -.0027(12) .0034(12) -.0082(13)
C13 .0460(13) .0442(12) .0530(14) .0028(11) -.0040(11) -.0042(11)

loop_
_atom_type_symbol
_atom_type_description
_atom_type_scat_dispersion_real
_atom_type_scat_dispersion_imag
_atom_type_scat_source
C C 0.0033 0.0016 'International Tables Vol C Tables 4.2.6.8 and 6.1.1.4'
H H 0.0000 0.0000 'International Tables Vol C Tables 4.2.6.8 and 6.1.1.4'
O O 0.0106 0.0060 'International Tables Vol C Tables 4.2.6.8 and 6.1.1.4'

loop_
_geom_angle_atom_site_label_1
_geom_angle_atom_site_label_2
_geom_angle_atom_site_label_3
_geom_angle_site_symmetry_1
_geom_angle_site_symmetry_3
_geom_angle
C2 O1 H2 . . 97.68(15)
C2 C1 C2 . 2 121.6(3)
C2 C1 H1 . . 119.2
C2 C1 H1 2 . 119.2
O1 C2 C1 . . 121.1(2)
O1 C2 C3 . . 116.3(2)
C1 C2 C3 . . 122.6(2)
C2 C3 C4 . . 112.85(18)
C2 C3 H3A . . 109.0
C4 C3 H3A . . 109.0
C2 C3 H3B . . 109.0
C4 C3 H3B . . 109.0
H3A C3 H3B . . 107.8
C9 C4 C5 . . 118.38(19)
C9 C4 C3 . . 121.4(2)
C5 C4 C3 . . 120.2(2)
C6 C5 C4 . . 121.3(2)
C6 C5 H5 . . 119.3
C4 C5 H5 . . 119.3
C5 C6 C7 . . 120.98(19)
C5 C6 H6 . . 119.5
C7 C6 H6 . . 119.5
C13 C7 C6 . . 122.48(18)
C13 C7 C8 . . 118.83(17)
C6 C7 C8 . . 118.69(18)
C9 C8 C10 . . 122.90(19)
C9 C8 C7 . . 118.66(17)
C10 C8 C7 . . 118.44(18)
C4 C9 C8 . . 121.99(19)
C4 C9 H9 . . 119.0
C8 C9 H9 . . 119.0
C11 C10 C8 . . 121.4(2)
C11 C10 H10 . . 119.3
C8 C10 H10 . . 119.3
C10 C11 C12 . . 120.0(2)
C10 C11 H11 . . 120.0
C12 C11 H11 . . 120.0
C13 C12 C11 . . 120.4(2)
C13 C12 H12 . . 119.8
C11 C12 H12 . . 119.8
C12 C13 C7 . . 121.04(19)
C12 C13 H13 . . 119.5
C7 C13 H13 . . 119.5

loop_
_geom_bond_atom_site_label_1
_geom_bond_atom_site_label_2
_geom_bond_site_symmetry_2
_geom_bond_distance
_geom_bond_publ_flag
O1 C2 . 1.302(2) ?
O1 H2 . 1.2647(17) ?
C1 C2 . 1.380(3) ?
C1 C2 2 1.380(3) ?
C1 H1 . .9300 ?
C2 C3 . 1.499(3) ?
C3 C4 . 1.508(3) ?
C3 H3A . .9700 ?
C3 H3B . .9700 ?
C4 C9 . 1.370(3) ?
C4 C5 . 1.416(3) ?
C5 C6 . 1.354(3) ?
C5 H5 . .9300 ?
C6 C7 . 1.411(3) ?
C6 H6 . .9300 ?
C7 C13 . 1.406(3) ?
C7 C8 . 1.418(2) ?
C8 C9 . 1.409(3) ?
C8 C10 . 1.412(3) ?
C9 H9 . .9300 ?
C10 C11 . 1.353(3) ?
C10 H10 . .9300 ?
C11 C12 . 1.407(3) ?
C11 H11 . .9300 ?
C12 C13 . 1.357(3) ?
C12 H12 . .9300 ?
C13 H13 . .9300 ?

loop_
_geom_torsion_atom_site_label_1
_geom_torsion_atom_site_label_2
_geom_torsion_atom_site_label_3
_geom_torsion_atom_site_label_4
_geom_torsion_site_symmetry_1
_geom_torsion
C2 C1 C2 O1 2 0.74(16)
C2 C1 C2 C3 2 -178.8(2)
O1 C2 C3 C4 . 59.6(3)
C1 C2 C3 C4 . -120.9(2)
C2 C3 C4 C9 . 100.7(2)
C2 C3 C4 C5 . -79.4(3)
C9 C4 C5 C6 . -0.1(3)
C3 C4 C5 C6 . 179.97(19)
C4 C5 C6 C7 . 0.3(3)
C5 C6 C7 C13 . 179.72(19)
C5 C6 C7 C8 . -0.3(3)
C13 C7 C8 C9 . -179.82(19)
C6 C7 C8 C9 . 0.2(2)
C13 C7 C8 C10 . -0.2(2)
C6 C7 C8 C10 . 179.88(18)
C5 C4 C9 C8 . 0.0(3)
C3 C4 C9 C8 . 179.93(18)
C10 C8 C9 C4 . -179.72(19)
C7 C8 C9 C4 . -0.1(3)
C9 C8 C10 C11 . 180.0(2)
C7 C8 C10 C11 . 0.4(3)
C8 C10 C11 C12 . -0.4(3)
C10 C11 C12 C13 . 0.2(3)
C11 C12 C13 C7 . 0.0(3)
C6 C7 C13 C12 . 179.94(19)
C8 C7 C13 C12 . 0.0(3)
